data_4089621
loop_
_publ_author_name
'Peryshkov, Dmitry V.'
'Forrest, William P.'
'Schrock, Richard R.'
'Smith, Stacey J.'
'M\"uller, Peter'

_publ_section_title
;
 B(C6F5)3 Activation of Oxo Tungsten Complexes That Are Relevant to Olefin
 Metathesis
;
_journal_issue 19
_journal_name_full Organometallics
_journal_page_first 5256
_journal_paper_doi 10.1021/om4007906
_journal_volume 32
_journal_year 2013
_chemical_formula_moiety 'C61 H84 O3 W, 0.79(C5 H12)'
_chemical_formula_sum 'C64.96 H93.5 O3 W'
_chemical_formula_weight 1106.26
_space_group_crystal_system monoclinic
_space_group_IT_number 15
_space_group_name_Hall '-C 2yc'
_space_group_name_H-M_alt 'C 1 2/c 1'
_atom_sites_solution_hydrogens mixed
_atom_sites_solution_primary direct
_atom_sites_solution_secondary difmap
_audit_creation_method SHELXL-2012
_cell_angle_alpha 90
_cell_angle_beta 102.7040(10)
_cell_angle_gamma 90
_cell_formula_units_Z 8
_cell_length_a 23.8965(16)
_cell_length_b 22.8988(16)
_cell_length_c 24.2316(17)
_cell_measurement_reflns_used 9702
_cell_measurement_temperature 100(2)
_cell_measurement_theta_max 29.38
_cell_measurement_theta_min 2.48
_cell_volume 12935.0(15)
_computing_cell_refinement 'SAINT 7.46A (Bruker-AXS, 2011)'
_computing_data_collection 'APEX2 v2011.4.0 (Bruker-AXS, 2011)'
_computing_data_reduction 'SAINT 7.46A (Bruker-AXS, 2011)'
_computing_molecular_graphics 'Bruker SHELXTL'
_computing_publication_material 'Bruker SHELXTL'
_computing_structure_refinement 'SHELXL-2012 (Sheldrick, 2012)'
_computing_structure_solution 'SHELXS-97 (Sheldrick, 2008)'
_diffrn_ambient_temperature 100(2)
_diffrn_detector_area_resol_mean 8.3
_diffrn_measured_fraction_theta_full 1.000
_diffrn_measured_fraction_theta_max 1.000
_diffrn_measurement_device_type 'Bruker Smart APEX2 CCD'
_diffrn_measurement_method '\f and \w scans'
_diffrn_radiation_type MoK\a
_diffrn_radiation_wavelength 0.71073
_diffrn_reflns_av_R_equivalents 0.0741
_diffrn_reflns_av_unetI/netI 0.0420
_diffrn_reflns_Laue_measured_fraction_full 1.000
_diffrn_reflns_Laue_measured_fraction_max 1.000
_diffrn_reflns_limit_h_max 32
_diffrn_reflns_limit_h_min -32
_diffrn_reflns_limit_k_max 31
_diffrn_reflns_limit_k_min -31
_diffrn_reflns_limit_l_max 33
_diffrn_reflns_limit_l_min -33
_diffrn_reflns_number 171463
_diffrn_reflns_point_group_measured_fraction_full 1.000
_diffrn_reflns_point_group_measured_fraction_max 1.000
_diffrn_reflns_theta_full 25.242
_diffrn_reflns_theta_max 29.130
_diffrn_reflns_theta_min 1.246
_diffrn_source 'I\mS micro-focus sealed tube, multilayer optics'
_exptl_absorpt_coefficient_mu 1.825
_exptl_absorpt_correction_T_max 0.7462
_exptl_absorpt_correction_T_min 0.6956
_exptl_absorpt_correction_type multi-scan
_exptl_absorpt_process_details 'SADABS (Sheldrick, 2009)'
_exptl_crystal_colour orange
_exptl_crystal_density_diffrn 1.136
_exptl_crystal_density_method 'not measured'
_exptl_crystal_description needle
_exptl_crystal_F_000 4650
_exptl_crystal_size_max 0.100
_exptl_crystal_size_mid 0.042
_exptl_crystal_size_min 0.040
_refine_diff_density_max 3.768
_refine_diff_density_min -1.808
_refine_diff_density_rms 0.107
_refine_ls_extinction_method none
_refine_ls_goodness_of_fit_ref 1.033
_refine_ls_hydrogen_treatment mixed
_refine_ls_matrix_type full
_refine_ls_number_parameters 736
_refine_ls_number_reflns 17408
_refine_ls_number_restraints 260
_refine_ls_restrained_S_all 1.034
_refine_ls_R_factor_all 0.0734
_refine_ls_R_factor_gt 0.0428
_refine_ls_shift/su_max 0.002
_refine_ls_shift/su_mean 0.000
_refine_ls_structure_factor_coef Fsqd
_refine_ls_weighting_details
; 
 w=1/[\s^2^(Fo^2^)+(0.0478P)^2^+53.4547P] 
 where P=(Fo^2^+2Fc^2^)/3 
;
_refine_ls_weighting_scheme calc
_refine_ls_wR_factor_gt 0.0992
_refine_ls_wR_factor_ref 0.1147
_reflns_Friedel_coverage 0.000
_reflns_number_gt 12556
_reflns_number_total 17408
_reflns_threshold_expression 'I > 2\s(I)'
_cod_data_source_file om4007906_si_002.cif
_cod_data_source_block x13008_sq_s
_cod_original_sg_symbol_H-M 'C 2/c'
_cod_original_formula_sum 'C64.96 H93.50 O3 W'
_cod_database_code 4089621
_shelx_space_group_comment
; 
The symmetry employed for this shelxl refinement is uniquely defined 
by the following loop, which should always be used as a source of 
symmetry information in preference to the above space-group names. 
They are only intended as comments. 
;
_shelx_estimated_absorpt_t_min 0.839
_shelx_estimated_absorpt_t_max 0.931
_shelxl_version_number 2012-9

loop_
_space_group_symop_operation_xyz
'x, y, z'
'-x, y, -z+1/2'
'x+1/2, y+1/2, z'
'-x+1/2, y+1/2, -z+1/2'
'-x, -y, -z'
'x, -y, z-1/2'
'-x+1/2, -y+1/2, -z'
'x+1/2, -y+1/2, z-1/2'

loop_
_atom_site_label
_atom_site_type_symbol
_atom_site_fract_x
_atom_site_fract_y
_atom_site_fract_z
_atom_site_U_iso_or_equiv
_atom_site_adp_type
_atom_site_occupancy
_atom_site_site_symmetry_order
_atom_site_calc_flag
_atom_site_refinement_flags_posn
_atom_site_refinement_flags_adp
_atom_site_refinement_flags_occupancy
_atom_site_disorder_assembly
_atom_site_disorder_group
W1 W 0.27463(2) 0.93211(2) 0.36639(2) 0.02971(5) Uani 1 1 d . . . . .
O1 O 0.22165(12) 0.88814(13) 0.33094(11) 0.0381(7) Uani 1 1 d . . . . .
C1 C 0.2290(2) 0.9654(2) 0.42493(18) 0.0416(10) Uani 1 1 d D . . . .
H1 H 0.2430(19) 1.0039(9) 0.4279(19) 0.050 Uiso 1 1 d D U . . .
C2 C 0.2723(2) 0.92387(19) 0.45415(17) 0.0383(9) Uani 1 1 d D . . . .
H2 H 0.2580(19) 0.8881(14) 0.4626(19) 0.046 Uiso 1 1 d D U . . .
C7 C 0.3217(2) 0.94355(18) 0.50037(17) 0.0401(10) Uani 1 1 d . . . . .
H7A H 0.3413 0.9763 0.4867 0.060 Uiso 1 1 calc R U . . .
H7B H 0.3486 0.9111 0.5112 0.060 Uiso 1 1 calc R U . . .
H7C H 0.3071 0.9561 0.5333 0.060 Uiso 1 1 calc R U . . .
C3 C 0.1642(2) 0.9606(3) 0.4211(2) 0.0583(13) Uani 1 1 d . . . . .
C4 C 0.1530(3) 0.9847(3) 0.4778(3) 0.084(2) Uani 1 1 d . . . . .
H4A H 0.1122 0.9807 0.4780 0.126 Uiso 1 1 calc R U . . .
H4B H 0.1638 1.0261 0.4817 0.126 Uiso 1 1 calc R U . . .
H4C H 0.1759 0.9626 0.5095 0.126 Uiso 1 1 calc R U . . .
C6 C 0.1421(2) 0.8981(3) 0.4156(3) 0.0660(16) Uani 1 1 d . . . . .
H6A H 0.1006 0.8980 0.4132 0.099 Uiso 1 1 calc R U . . .
H6B H 0.1614 0.8755 0.4487 0.099 Uiso 1 1 calc R U . . .
H6C H 0.1501 0.8805 0.3813 0.099 Uiso 1 1 calc R U . . .
C5 C 0.1319(3) 0.9979(3) 0.3720(3) 0.0720(17) Uani 1 1 d . . . . .
H5A H 0.1360 0.9807 0.3361 0.108 Uiso 1 1 calc R U . . .
H5B H 0.1477 1.0376 0.3754 0.108 Uiso 1 1 calc R U . . .
H5C H 0.0911 0.9994 0.3731 0.108 Uiso 1 1 calc R U . . .
O2 O 0.34029(11) 0.88114(11) 0.37975(10) 0.0285(5) Uani 1 1 d . . . . .
C8 C 0.37446(17) 0.85037(16) 0.42401(15) 0.0301(8) Uani 1 1 d . . . . .
C9 C 0.35471(18) 0.79765(17) 0.44311(17) 0.0357(9) Uani 1 1 d . . . . .
C10 C 0.3844(2) 0.77856(18) 0.49661(18) 0.0426(10) Uani 1 1 d . . . . .
H10 H 0.3700 0.7455 0.5127 0.051 Uiso 1 1 calc R U . . .
C11 C 0.43312(19) 0.80499(19) 0.52703(17) 0.0400(9) Uani 1 1 d . . . . .
C12 C 0.45713(18) 0.84931(17) 0.50018(16) 0.0354(9) Uani 1 1 d . . . . .
H12 H 0.4936 0.8644 0.5182 0.042 Uiso 1 1 calc R U . . .
C13 C 0.42978(16) 0.87220(15) 0.44811(15) 0.0285(8) Uani 1 1 d . . . . .
C14 C 0.4632(2) 0.7830(2) 0.58496(18) 0.0500(12) Uani 1 1 d . . . . .
H14A H 0.4358 0.7618 0.6022 0.075 Uiso 1 1 calc R U . . .
H14B H 0.4788 0.8162 0.6090 0.075 Uiso 1 1 calc R U . . .
H14C H 0.4946 0.7568 0.5811 0.075 Uiso 1 1 calc R U . . .
C15 C 0.30826(19) 0.75770(17) 0.40664(18) 0.0393(10) Uani 1 1 d . . . . .
C16 C 0.3213(3) 0.6930(2) 0.4241(2) 0.0658(17) Uani 1 1 d . . . . .
H16A H 0.3606 0.6831 0.4203 0.079 Uiso 1 1 calc R U . . .
H16B H 0.3195 0.6879 0.4642 0.079 Uiso 1 1 calc R U . . .
C17 C 0.3094(2) 0.76193(19) 0.34337(18) 0.0432(10) Uani 1 1 d . . . . .
H17A H 0.3011 0.8026 0.3302 0.052 Uiso 1 1 calc R U . . .
H17B H 0.3482 0.7516 0.3382 0.052 Uiso 1 1 calc R U . . .
C18 C 0.24733(19) 0.7712(2) 0.41403(16) 0.0413(10) Uani 1 1 d . . . . .
H18A H 0.2372 0.8119 0.4023 0.050 Uiso 1 1 calc R U . . .
H18B H 0.2460 0.7673 0.4544 0.050 Uiso 1 1 calc R U . . .
C19 C 0.2650(2) 0.7207(2) 0.30789(19) 0.0487(12) Uani 1 1 d . . . . .
H19 H 0.2660 0.7253 0.2671 0.058 Uiso 1 1 calc R U . . .
C20 C 0.2061(2) 0.73606(19) 0.31560(17) 0.0440(11) Uani 1 1 d . . . . .
H20A H 0.1773 0.7103 0.2917 0.053 Uiso 1 1 calc R U . . .
H20B H 0.1970 0.7769 0.3036 0.053 Uiso 1 1 calc R U . . .
C21 C 0.2034(2) 0.7288(2) 0.37792(17) 0.0423(10) Uani 1 1 d . . . . .
H21 H 0.1639 0.7384 0.3827 0.051 Uiso 1 1 calc R U . . .
C22 C 0.2182(2) 0.6662(2) 0.3965(2) 0.0565(14) Uani 1 1 d . . . . .
H22A H 0.1894 0.6392 0.3743 0.068 Uiso 1 1 calc R U . . .
H22B H 0.2177 0.6616 0.4370 0.068 Uiso 1 1 calc R U . . .
C23 C 0.2781(3) 0.6513(2) 0.3870(3) 0.0659(17) Uani 1 1 d . . . . .
H23 H 0.2879 0.6101 0.3993 0.079 Uiso 1 1 calc R U . . .
C24 C 0.2793(3) 0.6574(2) 0.3256(3) 0.0650(16) Uani 1 1 d . . . . .
H24A H 0.2509 0.6308 0.3025 0.078 Uiso 1 1 calc R U . . .
H24B H 0.3178 0.6471 0.3197 0.078 Uiso 1 1 calc R U . . .
C25 C 0.46177(16) 0.91352(16) 0.41571(15) 0.0279(7) Uani 1 1 d . . . . .
C26 C 0.52674(17) 0.91484(17) 0.44268(17) 0.0349(9) Uani 1 1 d . . . . .
H26A H 0.5326 0.9301 0.4817 0.042 Uiso 1 1 calc R U . . .
H26B H 0.5421 0.8746 0.4448 0.042 Uiso 1 1 calc R U . . .
C27 C 0.43995(17) 0.97731(16) 0.41319(16) 0.0304(8) Uani 1 1 d . . . . .
H27A H 0.3986 0.9784 0.3948 0.036 Uiso 1 1 calc R U . . .
H27B H 0.4446 0.9928 0.4521 0.036 Uiso 1 1 calc R U . . .
C28 C 0.45541(19) 0.8902(2) 0.35499(17) 0.0394(10) Uani 1 1 d . . . . .
H28A H 0.4710 0.8500 0.3562 0.047 Uiso 1 1 calc R U . . .
H28B H 0.4143 0.8887 0.3360 0.047 Uiso 1 1 calc R U . . .
C29 C 0.47347(18) 1.01566(19) 0.37980(18) 0.0385(9) Uani 1 1 d . . . . .
H29 H 0.4587 1.0566 0.3783 0.046 Uiso 1 1 calc R U . . .
C30 C 0.4648(2) 0.9911(3) 0.31939(18) 0.0533(14) Uani 1 1 d . . . . .
H30A H 0.4235 0.9917 0.3009 0.064 Uiso 1 1 calc R U . . .
H30B H 0.4856 1.0157 0.2968 0.064 Uiso 1 1 calc R U . . .
C31 C 0.48724(19) 0.9293(2) 0.32188(17) 0.0505(12) Uani 1 1 d . . . . .
H31 H 0.4814 0.9140 0.2824 0.061 Uiso 1 1 calc DR U . . .
C32 C 0.5520(2) 0.9286(2) 0.3489(2) 0.0518(12) Uani 1 1 d . . . . .
H32A H 0.5670 0.8882 0.3501 0.062 Uiso 1 1 calc R U . . .
H32B H 0.5731 0.9530 0.3265 0.062 Uiso 1 1 calc R U . . .
C33 C 0.55980(18) 0.95295(19) 0.40879(18) 0.0376(9) Uani 1 1 d . . . . .
H33 H 0.6015 0.9525 0.4276 0.045 Uiso 1 1 calc R U . . .
C34 C 0.53739(17) 1.01519(17) 0.40727(17) 0.0359(9) Uani 1 1 d . . . . .
H34A H 0.5584 1.0402 0.3854 0.043 Uiso 1 1 calc R U . . .
H34B H 0.5436 1.0309 0.4462 0.043 Uiso 1 1 calc R U . . .
O3 O 0.29229(12) 1.00037(11) 0.33021(11) 0.0314(6) Uani 1 1 d . . . . .
C35 C 0.31508(16) 1.03860(16) 0.29677(15) 0.0283(7) Uani 1 1 d . . . . .
C36 C 0.31803(16) 1.02196(15) 0.24103(15) 0.0282(7) Uani 1 1 d . . . . .
C37 C 0.35398(17) 1.05568(15) 0.21525(16) 0.0299(8) Uani 1 1 d . . . . .
H37 H 0.3579 1.0449 0.1784 0.036 Uiso 1 1 calc R U . . .
C38 C 0.38409(17) 1.10391(16) 0.24051(17) 0.0322(8) Uani 1 1 d . . . . .
C39 C 0.37264(17) 1.12311(16) 0.29076(16) 0.0327(8) Uani 1 1 d . . . . .
H39 H 0.3897 1.1586 0.3064 0.039 Uiso 1 1 calc R U . . .
C40 C 0.33712(17) 1.09303(16) 0.31997(16) 0.0311(8) Uani 1 1 d . . . . .
C41 C 0.42456(18) 1.13581(18) 0.21120(19) 0.0393(9) Uani 1 1 d . . . . .
H41A H 0.4559 1.1097 0.2073 0.059 Uiso 1 1 calc R U . . .
H41B H 0.4403 1.1700 0.2336 0.059 Uiso 1 1 calc R U . . .
H41C H 0.4037 1.1485 0.1737 0.059 Uiso 1 1 calc R U . . .
C42 C 0.28330(17) 0.97214(16) 0.20666(15) 0.0303(8) Uani 1 1 d . . . . .
C43 C 0.30867(19) 0.91114(16) 0.22572(16) 0.0342(9) Uani 1 1 d . . . . .
H43A H 0.3489 0.9092 0.2215 0.041 Uiso 1 1 calc R U . . .
H43B H 0.3085 0.9051 0.2662 0.041 Uiso 1 1 calc R U . . .
C44 C 0.21930(17) 0.97405(18) 0.21040(16) 0.0345(8) Uani 1 1 d . . . . .
H44A H 0.2166 0.9702 0.2504 0.041 Uiso 1 1 calc R U . . .
H44B H 0.2025 1.0121 0.1962 0.041 Uiso 1 1 calc R U . . .
C45 C 0.28438(18) 0.97831(17) 0.14333(16) 0.0326(8) Uani 1 1 d . . . . .
H45A H 0.2689 1.0170 0.1295 0.039 Uiso 1 1 calc R U . . .
H45B H 0.3245 0.9762 0.1389 0.039 Uiso 1 1 calc R U . . .
C46 C 0.2734(2) 0.86265(18) 0.19009(18) 0.0454(11) Uani 1 1 d . . . . .
H46 H 0.2899 0.8236 0.2032 0.054 Uiso 1 1 calc R U . . .
C47 C 0.2115(2) 0.8657(2) 0.19570(18) 0.0496(12) Uani 1 1 d . . . . .
H47A H 0.2097 0.8598 0.2358 0.059 Uiso 1 1 calc R U . . .
H47B H 0.1891 0.8342 0.1730 0.059 Uiso 1 1 calc R U . . .
C48 C 0.1852(2) 0.9245(2) 0.17547(18) 0.0453(11) Uani 1 1 d . . . . .
H48 H 0.1445 0.9258 0.1795 0.054 Uiso 1 1 calc R U . . .
C49 C 0.1873(2) 0.9332(2) 0.11317(18) 0.0484(11) Uani 1 1 d . . . . .
H49A H 0.1645 0.9024 0.0897 0.058 Uiso 1 1 calc R U . . .
H49B H 0.1706 0.9716 0.0998 0.058 Uiso 1 1 calc R U . . .
C50 C 0.2490(2) 0.93035(19) 0.10744(17) 0.0427(10) Uani 1 1 d . . . . .
H50 H 0.2503 0.9362 0.0669 0.051 Uiso 1 1 calc R U . . .
C51 C 0.2762(3) 0.8720(2) 0.12742(18) 0.0504(12) Uani 1 1 d . . . . .
H51A H 0.3166 0.8715 0.1237 0.061 Uiso 1 1 calc R U . . .
H51B H 0.2555 0.8401 0.1038 0.061 Uiso 1 1 calc R U . . .
C52 C 0.31766(18) 1.12382(16) 0.36946(15) 0.0332(8) Uani 1 1 d . . . . .
C53 C 0.3385(2) 1.18841(17) 0.37434(18) 0.0411(10) Uani 1 1 d . . . . .
H53A H 0.3810 1.1893 0.3831 0.049 Uiso 1 1 calc R U . . .
H53B H 0.3246 1.2084 0.3376 0.049 Uiso 1 1 calc R U . . .
C54 C 0.3413(2) 1.09525(18) 0.42721(16) 0.0409(10) Uani 1 1 d . . . . .
H54A H 0.3837 1.0960 0.4356 0.049 Uiso 1 1 calc R U . . .
H54B H 0.3288 1.0539 0.4261 0.049 Uiso 1 1 calc R U . . .
C55 C 0.25186(19) 1.12394(18) 0.35823(17) 0.0371(9) Uani 1 1 d . . . . .
H55A H 0.2378 1.0832 0.3563 0.045 Uiso 1 1 calc R U . . .
H55B H 0.2361 1.1427 0.3213 0.045 Uiso 1 1 calc R U . . .
C56 C 0.3166(2) 1.22093(19) 0.4207(2) 0.0513(12) Uani 1 1 d . . . . .
H56 H 0.3301 1.2624 0.4224 0.062 Uiso 1 1 calc R U . . .
C57 C 0.3405(3) 1.1912(2) 0.4777(2) 0.0595(15) Uani 1 1 d . . . . .
H57A H 0.3829 1.1921 0.4862 0.071 Uiso 1 1 calc R U . . .
H57B H 0.3273 1.2122 0.5082 0.071 Uiso 1 1 calc R U . . .
C58 C 0.3195(2) 1.1281(2) 0.47471(18) 0.0534(13) Uani 1 1 d . . . . .
H58 H 0.3347 1.1085 0.5118 0.064 Uiso 1 1 calc R U . . .
C59 C 0.2542(2) 1.1278(2) 0.46223(19) 0.0539(13) Uani 1 1 d . . . . .
H59A H 0.2407 1.1493 0.4923 0.065 Uiso 1 1 calc R U . . .
H59B H 0.2401 1.0871 0.4616 0.065 Uiso 1 1 calc R U . . .
C60 C 0.2304(2) 1.15681(19) 0.40487(19) 0.0452(11) Uani 1 1 d . . . . .
H60 H 0.1875 1.1561 0.3965 0.054 Uiso 1 1 calc R U . . .
C61 C 0.2513(2) 1.21987(19) 0.4074(2) 0.0508(12) Uani 1 1 d . . . . .
H61A H 0.2362 1.2393 0.3706 0.061 Uiso 1 1 calc R U . . .
H61B H 0.2370 1.2414 0.4369 0.061 Uiso 1 1 calc R U . . .
C1S C 0.0863(6) 1.2701(6) 0.2688(6) 0.093(3) Uani 0.584(3) 1 d D U P A 1
H1S1 H 0.1082 1.2926 0.3007 0.140 Uiso 0.584(3) 1 calc R U P A 1
H1S2 H 0.0452 1.2749 0.2669 0.140 Uiso 0.584(3) 1 calc R U P A 1
H1S3 H 0.0954 1.2841 0.2336 0.140 Uiso 0.584(3) 1 calc R U P A 1
C2S C 0.1022(5) 1.2055(6) 0.2769(6) 0.090(3) Uani 0.584(3) 1 d D U P A 1
H2S1 H 0.1444 1.2021 0.2826 0.108 Uiso 0.584(3) 1 calc R U P A 1
H2S2 H 0.0918 1.1920 0.3121 0.108 Uiso 0.584(3) 1 calc R U P A 1
C3S C 0.0752(5) 1.1646(5) 0.2300(5) 0.088(3) Uani 0.584(3) 1 d D U P A 1
H3S1 H 0.0872 1.1767 0.1951 0.105 Uiso 0.584(3) 1 calc R U P A 1
H3S2 H 0.0331 1.1692 0.2230 0.105 Uiso 0.584(3) 1 calc R U P A 1
C4S C 0.0896(7) 1.0997(6) 0.2402(7) 0.109(4) Uani 0.584(3) 1 d D U P A 1
H4S1 H 0.0757 1.0863 0.2737 0.131 Uiso 0.584(3) 1 calc R U P A 1
H4S2 H 0.1318 1.0946 0.2486 0.131 Uiso 0.584(3) 1 calc R U P A 1
C5S C 0.0618(8) 1.0605(8) 0.1877(9) 0.142(6) Uani 0.584(3) 1 d D U P A 1
H5S1 H 0.0729 1.0196 0.1958 0.213 Uiso 0.584(3) 1 calc R U P A 1
H5S2 H 0.0753 1.0736 0.1544 0.213 Uiso 0.584(3) 1 calc R U P A 1
H5S3 H 0.0200 1.0639 0.1803 0.213 Uiso 0.584(3) 1 calc R U P A 1
C1T C 0.111(2) 1.237(4) 0.287(4) 0.090(11) Uani 0.1036(15) 1 d D U P B -2
H1T1 H 0.1418 1.2421 0.3207 0.134 Uiso 0.1036(15) 1 calc R U P B -2
H1T2 H 0.1208 1.2601 0.2556 0.134 Uiso 0.1036(15) 1 calc R U P B -2
H1T3 H 0.1083 1.1958 0.2760 0.134 Uiso 0.1036(15) 1 calc R U P B -2
C2T C 0.0534(18) 1.259(4) 0.298(2) 0.092(8) Uani 0.1036(15) 1 d D U P B -2
H2T1 H 0.0404 1.2308 0.3242 0.110 Uiso 0.1036(15) 1 calc R U P B -2
H2T2 H 0.0591 1.2971 0.3174 0.110 Uiso 0.1036(15) 1 calc R U P B -2
C3T C 0.0075(14) 1.264(2) 0.244(2) 0.078(9) Uani 0.1036(15) 1 d D U P B -2
H3T1 H 0.0085 1.3044 0.2301 0.094 Uiso 0.1036(15) 1 calc R U P B -2
H3T2 H 0.0178 1.2376 0.2159 0.094 Uiso 0.1036(15) 1 calc R U P B -2
C4T C -0.0537(17) 1.251(3) 0.248(2) 0.078(10) Uani 0.1036(15) 1 d D U P B -2
H4T1 H -0.0665 1.2798 0.2724 0.094 Uiso 0.1036(15) 1 calc R U P B -2
H4T2 H -0.0549 1.2117 0.2654 0.094 Uiso 0.1036(15) 1 calc R U P B -2
C5T C -0.096(2) 1.251(3) 0.189(2) 0.073(12) Uani 0.1036(15) 1 d D U P B -2
H5T1 H -0.1353 1.2534 0.1936 0.109 Uiso 0.1036(15) 1 calc R U P B -2
H5T2 H -0.0909 1.2150 0.1683 0.109 Uiso 0.1036(15) 1 calc R U P B -2
H5T3 H -0.0876 1.2848 0.1669 0.109 Uiso 0.1036(15) 1 calc R U P B -2
C1U C 0.016(2) 1.035(2) 0.225(3) 0.083(11) Uani 0.1045(15) 1 d D U P C -3
H1U1 H 0.0068 1.0014 0.1994 0.125 Uiso 0.1045(15) 1 calc R U P C -3
H1U2 H -0.0136 1.0651 0.2139 0.125 Uiso 0.1045(15) 1 calc R U P C -3
H1U3 H 0.0164 1.0222 0.2639 0.125 Uiso 0.1045(15) 1 calc R U P C -3
C2U C 0.076(2) 1.060(3) 0.222(3) 0.095(7) Uani 0.1045(15) 1 d D U P C -3
H2U1 H 0.1052 1.0293 0.2328 0.114 Uiso 0.1045(15) 1 calc R U P C -3
H2U2 H 0.0752 1.0721 0.1827 0.114 Uiso 0.1045(15) 1 calc R U P C -3
C3U C 0.091(2) 1.113(2) 0.262(3) 0.088(6) Uani 0.1045(15) 1 d D U P C -3
H3U1 H 0.1039 1.0984 0.3011 0.106 Uiso 0.1045(15) 1 calc R U P C -3
H3U2 H 0.1228 1.1344 0.2515 0.106 Uiso 0.1045(15) 1 calc R U P C -3
C4U C 0.040(2) 1.154(2) 0.259(3) 0.090(6) Uani 0.1045(15) 1 d D U P C -3
H4U1 H 0.0391 1.1674 0.2975 0.108 Uiso 0.1045(15) 1 calc R U P C -3
H4U2 H 0.0038 1.1327 0.2436 0.108 Uiso 0.1045(15) 1 calc R U P C -3
C5U C 0.044(3) 1.208(3) 0.221(3) 0.086(8) Uani 0.1045(15) 1 d D U P C -3
H5U1 H 0.0080 1.2127 0.1926 0.128 Uiso 0.1045(15) 1 calc R U P C -3
H5U2 H 0.0757 1.2024 0.2013 0.128 Uiso 0.1045(15) 1 calc R U P C -3
H5U3 H 0.0514 1.2433 0.2442 0.128 Uiso 0.1045(15) 1 calc R U P C -3

loop_
_atom_site_aniso_label
_atom_site_aniso_U_11
_atom_site_aniso_U_22
_atom_site_aniso_U_33
_atom_site_aniso_U_23
_atom_site_aniso_U_13
_atom_site_aniso_U_12
W1 0.03711(9) 0.03312(8) 0.01927(7) 0.00197(6) 0.00698(5) -0.00253(7)
O1 0.0401(16) 0.0485(17) 0.0256(14) 0.0059(12) 0.0070(12) -0.0089(13)
C1 0.046(3) 0.050(3) 0.031(2) -0.0005(19) 0.0136(19) -0.007(2)
C2 0.049(2) 0.043(2) 0.0249(19) -0.0013(17) 0.0138(17) -0.0115(19)
C7 0.055(3) 0.043(2) 0.0230(18) -0.0019(16) 0.0090(18) -0.0091(19)
C3 0.049(3) 0.082(4) 0.049(3) -0.002(3) 0.021(2) -0.001(3)
C4 0.073(4) 0.126(6) 0.065(4) -0.030(4) 0.040(3) -0.008(4)
C6 0.049(3) 0.092(4) 0.062(3) 0.005(3) 0.023(3) -0.015(3)
C5 0.056(3) 0.090(5) 0.070(4) 0.006(3) 0.016(3) 0.009(3)
O2 0.0338(14) 0.0287(13) 0.0216(12) 0.0010(10) 0.0028(10) -0.0057(11)
C8 0.041(2) 0.0260(17) 0.0212(17) 0.0013(14) 0.0033(15) -0.0031(15)
C9 0.043(2) 0.0303(19) 0.031(2) 0.0006(16) 0.0033(17) -0.0086(17)
C10 0.057(3) 0.034(2) 0.035(2) 0.0091(17) 0.007(2) -0.0074(19)
C11 0.049(3) 0.041(2) 0.0273(19) 0.0045(17) 0.0029(18) -0.0011(19)
C12 0.041(2) 0.036(2) 0.0260(19) -0.0018(16) 0.0004(16) -0.0026(17)
C13 0.037(2) 0.0247(17) 0.0225(17) -0.0037(13) 0.0039(15) -0.0037(15)
C14 0.063(3) 0.054(3) 0.030(2) 0.011(2) 0.003(2) -0.003(2)
C15 0.049(3) 0.0298(19) 0.035(2) 0.0060(16) 0.0005(18) -0.0164(18)
C16 0.077(4) 0.033(2) 0.071(4) 0.011(2) -0.020(3) -0.018(2)
C17 0.057(3) 0.038(2) 0.038(2) -0.0083(18) 0.018(2) -0.020(2)
C18 0.056(3) 0.048(2) 0.0210(18) 0.0006(17) 0.0091(18) -0.020(2)
C19 0.071(3) 0.043(2) 0.035(2) -0.0112(19) 0.018(2) -0.028(2)
C20 0.067(3) 0.035(2) 0.026(2) -0.0006(17) 0.003(2) -0.023(2)
C21 0.051(3) 0.045(2) 0.030(2) -0.0023(18) 0.0064(19) -0.018(2)
C22 0.074(4) 0.050(3) 0.040(3) 0.009(2) 0.001(2) -0.033(3)
C23 0.077(4) 0.029(2) 0.074(4) 0.007(2) -0.022(3) -0.016(2)
C24 0.066(3) 0.035(2) 0.091(4) -0.019(3) 0.011(3) -0.018(2)
C25 0.0324(19) 0.0290(17) 0.0219(17) -0.0038(14) 0.0053(14) -0.0046(15)
C26 0.035(2) 0.0315(19) 0.035(2) -0.0003(16) -0.0013(17) -0.0006(16)
C27 0.035(2) 0.0336(19) 0.0225(17) 0.0035(14) 0.0073(15) 0.0010(16)
C28 0.040(2) 0.052(3) 0.028(2) -0.0156(18) 0.0105(17) -0.0126(19)
C29 0.040(2) 0.037(2) 0.037(2) 0.0144(17) 0.0059(18) -0.0036(18)
C30 0.038(2) 0.093(4) 0.028(2) 0.024(2) 0.0032(18) -0.016(2)
C31 0.043(2) 0.086(4) 0.025(2) -0.015(2) 0.0145(18) -0.022(3)
C32 0.039(2) 0.068(3) 0.053(3) -0.015(2) 0.022(2) -0.007(2)
C33 0.031(2) 0.041(2) 0.039(2) -0.0013(18) 0.0051(17) -0.0065(17)
C34 0.038(2) 0.036(2) 0.032(2) 0.0053(16) 0.0055(17) -0.0066(17)
O3 0.0427(15) 0.0278(13) 0.0255(13) 0.0012(10) 0.0114(11) -0.0012(11)
C35 0.033(2) 0.0263(17) 0.0255(18) 0.0038(14) 0.0066(15) 0.0009(15)
C36 0.035(2) 0.0242(17) 0.0256(18) 0.0029(14) 0.0079(15) 0.0049(14)
C37 0.037(2) 0.0277(18) 0.0264(18) 0.0044(14) 0.0094(15) 0.0062(15)
C38 0.032(2) 0.0265(18) 0.036(2) 0.0053(15) 0.0047(16) 0.0028(15)
C39 0.040(2) 0.0235(17) 0.033(2) 0.0030(15) 0.0050(17) 0.0018(15)
C40 0.043(2) 0.0250(17) 0.0247(18) -0.0003(14) 0.0072(16) 0.0019(16)
C41 0.041(2) 0.037(2) 0.041(2) 0.0062(18) 0.0099(19) -0.0023(18)
C42 0.041(2) 0.0289(18) 0.0217(17) 0.0013(14) 0.0080(15) 0.0004(16)
C43 0.053(3) 0.0242(17) 0.0265(19) 0.0001(15) 0.0101(18) -0.0001(17)
C44 0.040(2) 0.040(2) 0.0238(18) 0.0019(16) 0.0074(16) -0.0041(17)
C45 0.043(2) 0.0311(19) 0.0249(18) -0.0004(15) 0.0102(16) -0.0001(16)
C46 0.078(3) 0.028(2) 0.030(2) -0.0028(16) 0.013(2) -0.007(2)
C47 0.074(3) 0.049(3) 0.026(2) -0.0038(18) 0.011(2) -0.025(2)
C48 0.048(3) 0.060(3) 0.028(2) -0.0007(19) 0.0070(18) -0.018(2)
C49 0.060(3) 0.057(3) 0.025(2) 0.003(2) 0.0036(19) -0.011(2)
C50 0.069(3) 0.040(2) 0.0200(17) -0.0035(17) 0.0098(18) -0.007(2)
C51 0.085(4) 0.040(2) 0.029(2) -0.0041(18) 0.017(2) -0.009(2)
C52 0.049(2) 0.0282(18) 0.0207(17) 0.0018(14) 0.0045(16) 0.0033(17)
C53 0.060(3) 0.0248(18) 0.037(2) -0.0042(16) 0.009(2) 0.0026(18)
C54 0.064(3) 0.032(2) 0.0240(19) -0.0007(16) 0.0054(19) 0.016(2)
C55 0.053(2) 0.031(2) 0.0273(19) 0.0022(15) 0.0085(18) 0.0084(18)
C56 0.082(4) 0.028(2) 0.043(3) -0.0061(18) 0.014(2) 0.009(2)
C57 0.092(4) 0.047(3) 0.033(2) -0.011(2) -0.001(2) 0.022(3)
C58 0.090(4) 0.045(3) 0.023(2) 0.0056(18) 0.009(2) 0.026(3)
C59 0.093(4) 0.043(2) 0.034(2) 0.0055(19) 0.030(3) 0.023(3)
C60 0.060(3) 0.038(2) 0.040(2) 0.0036(19) 0.018(2) 0.014(2)
C61 0.075(4) 0.037(2) 0.041(2) 0.0020(19) 0.014(2) 0.020(2)
C1S 0.084(9) 0.114(7) 0.083(9) 0.016(6) 0.023(7) 0.003(7)
C2S 0.067(6) 0.121(7) 0.082(7) 0.025(6) 0.019(5) 0.012(6)
C3S 0.065(6) 0.114(6) 0.091(7) 0.021(5) 0.035(5) 0.010(5)
C4S 0.097(7) 0.111(6) 0.132(10) 0.030(6) 0.052(7) 0.002(6)
C5S 0.099(11) 0.133(10) 0.200(16) -0.017(10) 0.050(11) -0.013(9)
C1T 0.079(16) 0.11(2) 0.08(2) 0.03(2) 0.023(15) 0.01(2)
C2T 0.082(13) 0.110(15) 0.088(14) 0.018(14) 0.026(12) 0.007(14)
C3T 0.076(14) 0.087(16) 0.079(16) 0.019(16) 0.034(14) 0.007(15)
C4T 0.078(14) 0.08(2) 0.09(2) 0.00(2) 0.035(16) 0.003(18)
C5T 0.077(19) 0.05(3) 0.10(3) 0.00(3) 0.030(19) 0.01(2)
C1U 0.092(18) 0.066(18) 0.11(2) 0.042(17) 0.065(17) -0.004(14)
C2U 0.076(13) 0.098(13) 0.126(15) 0.024(12) 0.051(13) -0.003(11)
C3U 0.069(10) 0.102(11) 0.107(13) 0.029(10) 0.047(11) -0.001(9)
C4U 0.073(10) 0.113(11) 0.098(11) 0.023(10) 0.048(10) 0.006(9)
C5U 0.067(16) 0.110(15) 0.089(17) 0.020(13) 0.037(15) 0.010(13)

loop_
_atom_type_symbol
_atom_type_description
_atom_type_scat_dispersion_real
_atom_type_scat_dispersion_imag
_atom_type_scat_source
C C 0.0033 0.0016 'International Tables Vol C Tables 4.2.6.8 and 6.1.1.4'
H H 0.0000 0.0000 'International Tables Vol C Tables 4.2.6.8 and 6.1.1.4'
O O 0.0106 0.0060 'International Tables Vol C Tables 4.2.6.8 and 6.1.1.4'
W W -0.8490 6.8722 'International Tables Vol C Tables 4.2.6.8 and 6.1.1.4'

loop_
_geom_angle_atom_site_label_1
_geom_angle_atom_site_label_2
_geom_angle_atom_site_label_3
_geom_angle
O1 W1 O3 118.38(12)
O1 W1 O2 102.44(13)
O3 W1 O2 108.87(11)
O1 W1 C1 96.67(16)
O3 W1 C1 102.38(15)
O2 W1 C1 128.90(15)
O1 W1 C2 105.70(15)
O3 W1 C2 126.19(14)
O2 W1 C2 88.72(15)
C1 W1 C2 40.31(17)
C2 C1 C3 125.3(4)
C2 C1 W1 71.1(2)
C3 C1 W1 126.6(3)
C2 C1 H1 112(3)
C3 C1 H1 114(3)
W1 C1 H1 99(2)
C1 C2 C7 121.3(4)
C1 C2 W1 68.6(2)
C7 C2 W1 121.6(3)
C1 C2 H2 115(3)
C7 C2 H2 112(3)
W1 C2 H2 113(3)
C2 C7 H7A 109.5
C2 C7 H7B 109.5
H7A C7 H7B 109.5
C2 C7 H7C 109.5
H7A C7 H7C 109.5
H7B C7 H7C 109.5
C6 C3 C5 110.6(5)
C6 C3 C1 113.4(5)
C5 C3 C1 109.7(4)
C6 C3 C4 106.7(5)
C5 C3 C4 109.5(5)
C1 C3 C4 106.7(4)
C3 C4 H4A 109.5
C3 C4 H4B 109.5
H4A C4 H4B 109.5
C3 C4 H4C 109.5
H4A C4 H4C 109.5
H4B C4 H4C 109.5
C3 C6 H6A 109.5
C3 C6 H6B 109.5
H6A C6 H6B 109.5
C3 C6 H6C 109.5
H6A C6 H6C 109.5
H6B C6 H6C 109.5
C3 C5 H5A 109.5
C3 C5 H5B 109.5
H5A C5 H5B 109.5
C3 C5 H5C 109.5
H5A C5 H5C 109.5
H5B C5 H5C 109.5
C8 O2 W1 139.2(2)
O2 C8 C9 120.4(3)
O2 C8 C13 118.5(3)
C9 C8 C13 121.1(3)
C10 C9 C8 115.6(4)
C10 C9 C15 119.6(3)
C8 C9 C15 124.4(3)
C11 C10 C9 123.7(4)
C11 C10 H10 118.1
C9 C10 H10 118.1
C10 C11 C12 117.2(4)
C10 C11 C14 121.6(4)
C12 C11 C14 120.9(4)
C13 C12 C11 122.6(4)
C13 C12 H12 118.7
C11 C12 H12 118.7
C12 C13 C8 116.9(3)
C12 C13 C25 120.6(3)
C8 C13 C25 122.1(3)
C11 C14 H14A 109.5
C11 C14 H14B 109.5
H14A C14 H14B 109.5
C11 C14 H14C 109.5
H14A C14 H14C 109.5
H14B C14 H14C 109.5
C18 C15 C17 109.1(3)
C18 C15 C16 107.4(4)
C17 C15 C16 106.5(4)
C18 C15 C9 113.1(4)
C17 C15 C9 111.2(3)
C16 C15 C9 109.3(3)
C23 C16 C15 111.4(4)
C23 C16 H16A 109.3
C15 C16 H16A 109.3
C23 C16 H16B 109.3
C15 C16 H16B 109.3
H16A C16 H16B 108.0
C19 C17 C15 110.9(3)
C19 C17 H17A 109.5
C15 C17 H17A 109.5
C19 C17 H17B 109.5
C15 C17 H17B 109.5
H17A C17 H17B 108.0
C15 C18 C21 110.5(4)
C15 C18 H18A 109.6
C21 C18 H18A 109.6
C15 C18 H18B 109.6
C21 C18 H18B 109.6
H18A C18 H18B 108.1
C20 C19 C24 110.2(4)
C20 C19 C17 109.8(4)
C24 C19 C17 109.9(4)
C20 C19 H19 109.0
C24 C19 H19 109.0
C17 C19 H19 109.0
C19 C20 C21 109.9(4)
C19 C20 H20A 109.7
C21 C20 H20A 109.7
C19 C20 H20B 109.7
C21 C20 H20B 109.7
H20A C20 H20B 108.2
C22 C21 C20 109.6(4)
C22 C21 C18 109.8(4)
C20 C21 C18 108.5(3)
C22 C21 H21 109.6
C20 C21 H21 109.6
C18 C21 H21 109.6
C21 C22 C23 109.2(4)
C21 C22 H22A 109.8
C23 C22 H22A 109.8
C21 C22 H22B 109.8
C23 C22 H22B 109.8
H22A C22 H22B 108.3
C24 C23 C22 110.4(4)
C24 C23 C16 111.3(5)
C22 C23 C16 107.5(5)
C24 C23 H23 109.2
C22 C23 H23 109.2
C16 C23 H23 109.2
C23 C24 C19 108.4(4)
C23 C24 H24A 110.0
C19 C24 H24A 110.0
C23 C24 H24B 110.0
C19 C24 H24B 110.0
H24A C24 H24B 108.4
C13 C25 C28 108.6(3)
C13 C25 C26 111.2(3)
C28 C25 C26 106.8(3)
C13 C25 C27 113.6(3)
C28 C25 C27 109.1(3)
C26 C25 C27 107.2(3)
C33 C26 C25 111.9(3)
C33 C26 H26A 109.2
C25 C26 H26A 109.2
C33 C26 H26B 109.2
C25 C26 H26B 109.2
H26A C26 H26B 107.9
C29 C27 C25 110.5(3)
C29 C27 H27A 109.5
C25 C27 H27A 109.5
C29 C27 H27B 109.5
C25 C27 H27B 109.5
H27A C27 H27B 108.1
C31 C28 C25 110.2(3)
C31 C28 H28A 109.6
C25 C28 H28A 109.6
C31 C28 H28B 109.6
C25 C28 H28B 109.6
H28A C28 H28B 108.1
C34 C29 C27 110.8(3)
C34 C29 C30 108.9(4)
C27 C29 C30 108.4(3)
C34 C29 H29 109.6
C27 C29 H29 109.6
C30 C29 H29 109.6
C31 C30 C29 109.4(3)
C31 C30 H30A 109.8
C29 C30 H30A 109.8
C31 C30 H30B 109.8
C29 C30 H30B 109.8
H30A C30 H30B 108.2
C30 C31 C28 111.2(4)
C30 C31 C32 109.9(4)
C28 C31 C32 110.0(4)
C30 C31 H31 108.5
C28 C31 H31 108.5
C32 C31 H31 108.5
C33 C32 C31 107.5(3)
C33 C32 H32A 110.2
C31 C32 H32A 110.2
C33 C32 H32B 110.2
C31 C32 H32B 110.2
H32A C32 H32B 108.5
C34 C33 C32 110.5(4)
C34 C33 C26 109.1(3)
C32 C33 C26 109.4(4)
C34 C33 H33 109.3
C32 C33 H33 109.3
C26 C33 H33 109.3
C33 C34 C29 109.3(3)
C33 C34 H34A 109.8
C29 C34 H34A 109.8
C33 C34 H34B 109.8
C29 C34 H34B 109.8
H34A C34 H34B 108.3
C35 O3 W1 162.6(2)
O3 C35 C36 119.7(3)
O3 C35 C40 118.9(3)
C36 C35 C40 121.4(3)
C37 C36 C35 116.1(3)
C37 C36 C42 118.5(3)
C35 C36 C42 125.4(3)
C38 C37 C36 123.6(4)
C38 C37 H37 118.2
C36 C37 H37 118.2
C39 C38 C37 117.4(4)
C39 C38 C41 122.3(4)
C37 C38 C41 120.2(4)
C38 C39 C40 123.4(4)
C38 C39 H39 118.3
C40 C39 H39 118.3
C39 C40 C35 116.4(3)
C39 C40 C52 119.1(3)
C35 C40 C52 123.9(3)
C38 C41 H41A 109.5
C38 C41 H41B 109.5
H41A C41 H41B 109.5
C38 C41 H41C 109.5
H41A C41 H41C 109.5
H41B C41 H41C 109.5
C36 C42 C45 110.1(3)
C36 C42 C43 112.1(3)
C45 C42 C43 106.7(3)
C36 C42 C44 111.6(3)
C45 C42 C44 106.7(3)
C43 C42 C44 109.5(3)
C46 C43 C42 110.6(3)
C46 C43 H43A 109.5
C42 C43 H43A 109.5
C46 C43 H43B 109.5
C42 C43 H43B 109.5
H43A C43 H43B 108.1
C48 C44 C42 110.9(3)
C48 C44 H44A 109.5
C42 C44 H44A 109.5
C48 C44 H44B 109.5
C42 C44 H44B 109.5
H44A C44 H44B 108.1
C50 C45 C42 111.7(3)
C50 C45 H45A 109.3
C42 C45 H45A 109.3
C50 C45 H45B 109.3
C42 C45 H45B 109.3
H45A C45 H45B 107.9
C47 C46 C43 109.9(4)
C47 C46 C51 109.5(4)
C43 C46 C51 108.3(4)
C47 C46 H46 109.7
C43 C46 H46 109.7
C51 C46 H46 109.7
C46 C47 C48 110.7(4)
C46 C47 H47A 109.5
C48 C47 H47A 109.5
C46 C47 H47B 109.5
C48 C47 H47B 109.5
H47A C47 H47B 108.1
C47 C48 C49 109.4(4)
C47 C48 C44 110.2(4)
C49 C48 C44 108.6(4)
C47 C48 H48 109.6
C49 C48 H48 109.6
C44 C48 H48 109.6
C50 C49 C48 109.1(4)
C50 C49 H49A 109.9
C48 C49 H49A 109.9
C50 C49 H49B 109.9
C48 C49 H49B 109.9
H49A C49 H49B 108.3
C49 C50 C51 111.5(4)
C49 C50 C45 110.1(4)
C51 C50 C45 107.8(4)
C49 C50 H50 109.1
C51 C50 H50 109.1
C45 C50 H50 109.1
C50 C51 C46 109.1(4)
C50 C51 H51A 109.9
C46 C51 H51A 109.9
C50 C51 H51B 109.9
C46 C51 H51B 109.9
H51A C51 H51B 108.3
C54 C52 C55 108.6(3)
C54 C52 C40 113.5(3)
C55 C52 C40 109.5(3)
C54 C52 C53 106.8(3)
C55 C52 C53 108.1(3)
C40 C52 C53 110.2(3)
C56 C53 C52 111.2(4)
C56 C53 H53A 109.4
C52 C53 H53A 109.4
C56 C53 H53B 109.4
C52 C53 H53B 109.4
H53A C53 H53B 108.0
C52 C54 C58 110.6(3)
C52 C54 H54A 109.5
C58 C54 H54A 109.5
C52 C54 H54B 109.5
C58 C54 H54B 109.5
H54A C54 H54B 108.1
C52 C55 C60 111.4(4)
C52 C55 H55A 109.3
C60 C55 H55A 109.3
C52 C55 H55B 109.3
C60 C55 H55B 109.3
H55A C55 H55B 108.0
C61 C56 C57 110.3(5)
C61 C56 C53 109.7(4)
C57 C56 C53 109.0(4)
C61 C56 H56 109.3
C57 C56 H56 109.3
C53 C56 H56 109.3
C58 C57 C56 108.9(4)
C58 C57 H57A 109.9
C56 C57 H57A 109.9
C58 C57 H57B 109.9
C56 C57 H57B 109.9
H57A C57 H57B 108.3
C59 C58 C57 109.0(4)
C59 C58 C54 110.2(4)
C57 C58 C54 109.4(4)
C59 C58 H58 109.4
C57 C58 H58 109.4
C54 C58 H58 109.4
C58 C59 C60 109.8(4)
C58 C59 H59A 109.7
C60 C59 H59A 109.7
C58 C59 H59B 109.7
C60 C59 H59B 109.7
H59A C59 H59B 108.2
C61 C60 C59 108.7(4)
C61 C60 C55 109.4(4)
C59 C60 C55 109.7(3)
C61 C60 H60 109.7
C59 C60 H60 109.7
C55 C60 H60 109.7
C56 C61 C60 109.6(4)
C56 C61 H61A 109.7
C60 C61 H61A 109.7
C56 C61 H61B 109.7
C60 C61 H61B 109.7
H61A C61 H61B 108.2
C2S C1S H1S1 109.5
C2S C1S H1S2 109.5
H1S1 C1S H1S2 109.5
C2S C1S H1S3 109.5
H1S1 C1S H1S3 109.5
H1S2 C1S H1S3 109.5
C3S C2S C1S 116.9(11)
C3S C2S H2S1 108.1
C1S C2S H2S1 108.1
C3S C2S H2S2 108.1
C1S C2S H2S2 108.1
H2S1 C2S H2S2 107.3
C2S C3S C4S 116.0(12)
C2S C3S H3S1 108.3
C4S C3S H3S1 108.3
C2S C3S H3S2 108.3
C4S C3S H3S2 108.3
H3S1 C3S H3S2 107.4
C3S C4S C5S 112.4(12)
C3S C4S H4S1 109.1
C5S C4S H4S1 109.1
C3S C4S H4S2 109.1
C5S C4S H4S2 109.1
H4S1 C4S H4S2 107.9
C4S C5S H5S1 109.5
C4S C5S H5S2 109.5
H5S1 C5S H5S2 109.5
C4S C5S H5S3 109.5
H5S1 C5S H5S3 109.5
H5S2 C5S H5S3 109.5
C2T C1T H1T1 109.5
C2T C1T H1T2 109.5
H1T1 C1T H1T2 109.5
C2T C1T H1T3 109.5
H1T1 C1T H1T3 109.5
H1T2 C1T H1T3 109.5
C3T C2T C1T 112(2)
C3T C2T H2T1 109.2
C1T C2T H2T1 109.2
C3T C2T H2T2 109.2
C1T C2T H2T2 109.2
H2T1 C2T H2T2 107.9
C4T C3T C2T 117(3)
C4T C3T H3T1 108.0
C2T C3T H3T1 108.0
C4T C3T H3T2 108.0
C2T C3T H3T2 108.0
H3T1 C3T H3T2 107.2
C3T C4T C5T 113(2)
C3T C4T H4T1 109.1
C5T C4T H4T1 109.1
C3T C4T H4T2 109.1
C5T C4T H4T2 109.1
H4T1 C4T H4T2 107.8
C4T C5T H5T1 109.5
C4T C5T H5T2 109.5
H5T1 C5T H5T2 109.5
C4T C5T H5T3 109.5
H5T1 C5T H5T3 109.5
H5T2 C5T H5T3 109.5
C2U C1U H1U1 109.5
C2U C1U H1U2 109.5
H1U1 C1U H1U2 109.5
C2U C1U H1U3 109.5
H1U1 C1U H1U3 109.5
H1U2 C1U H1U3 109.5
C3U C2U C1U 111(2)
C3U C2U H2U1 109.5
C1U C2U H2U1 109.5
C3U C2U H2U2 109.5
C1U C2U H2U2 109.5
H2U1 C2U H2U2 108.1
C4U C3U C2U 112(3)
C4U C3U H3U1 109.1
C2U C3U H3U1 109.1
C4U C3U H3U2 109.1
C2U C3U H3U2 109.1
H3U1 C3U H3U2 107.8
C3U C4U C5U 111(2)
C3U C4U H4U1 109.4
C5U C4U H4U1 109.4
C3U C4U H4U2 109.4
C5U C4U H4U2 109.4
H4U1 C4U H4U2 108.0
C4U C5U H5U1 109.5
C4U C5U H5U2 109.5
H5U1 C5U H5U2 109.5
C4U C5U H5U3 109.5
H5U1 C5U H5U3 109.5
H5U2 C5U H5U3 109.5

loop_
_geom_bond_atom_site_label_1
_geom_bond_atom_site_label_2
_geom_bond_distance
W1 O1 1.696(3)
W1 O3 1.885(3)
W1 O2 1.925(3)
W1 C1 2.113(4)
W1 C2 2.148(4)
C1 C2 1.468(7)
C1 C3 1.535(7)
C1 H1 0.94(2)
C2 C7 1.505(6)
C2 H2 0.93(3)
C7 H7A 0.9800
C7 H7B 0.9800
C7 H7C 0.9800
C3 C6 1.521(8)
C3 C5 1.528(8)
C3 C4 1.558(7)
C4 H4A 0.9800
C4 H4B 0.9800
C4 H4C 0.9800
C6 H6A 0.9800
C6 H6B 0.9800
C6 H6C 0.9800
C5 H5A 0.9800
C5 H5B 0.9800
C5 H5C 0.9800
O2 C8 1.389(4)
C8 C9 1.411(5)
C8 C13 1.414(5)
C9 C10 1.404(6)
C9 C15 1.555(5)
C10 C11 1.373(6)
C10 H10 0.9500
C11 C12 1.395(6)
C11 C14 1.516(6)
C12 C13 1.390(5)
C12 H12 0.9500
C13 C25 1.536(5)
C14 H14A 0.9800
C14 H14B 0.9800
C14 H14C 0.9800
C15 C18 1.537(7)
C15 C17 1.543(6)
C15 C16 1.553(6)
C16 C23 1.542(6)
C16 H16A 0.9900
C16 H16B 0.9900
C17 C19 1.535(6)
C17 H17A 0.9900
C17 H17B 0.9900
C18 C21 1.552(6)
C18 H18A 0.9900
C18 H18B 0.9900
C19 C20 1.502(7)
C19 C24 1.529(7)
C19 H19 1.0000
C20 C21 1.535(6)
C20 H20A 0.9900
C20 H20B 0.9900
C21 C22 1.521(7)
C21 H21 1.0000
C22 C23 1.538(8)
C22 H22A 0.9900
C22 H22B 0.9900
C23 C24 1.500(9)
C23 H23 1.0000
C24 H24A 0.9900
C24 H24B 0.9900
C25 C28 1.541(5)
C25 C26 1.547(5)
C25 C27 1.548(5)
C26 C33 1.531(6)
C26 H26A 0.9900
C26 H26B 0.9900
C27 C29 1.534(5)
C27 H27A 0.9900
C27 H27B 0.9900
C28 C31 1.515(6)
C28 H28A 0.9900
C28 H28B 0.9900
C29 C34 1.526(6)
C29 C30 1.539(6)
C29 H29 1.0000
C30 C31 1.510(8)
C30 H30A 0.9900
C30 H30B 0.9900
C31 C32 1.543(7)
C31 H31 1.0000
C32 C33 1.527(6)
C32 H32A 0.9900
C32 H32B 0.9900
C33 C34 1.520(6)
C33 H33 1.0000
C34 H34A 0.9900
C34 H34B 0.9900
O3 C35 1.383(4)
C35 C36 1.420(5)
C35 C40 1.420(5)
C36 C37 1.400(5)
C36 C42 1.543(5)
C37 C38 1.385(5)
C37 H37 0.9500
C38 C39 1.377(5)
C38 C41 1.508(6)
C39 C40 1.400(5)
C39 H39 0.9500
C40 C52 1.548(5)
C41 H41A 0.9800
C41 H41B 0.9800
C41 H41C 0.9800
C42 C45 1.547(5)
C42 C43 1.552(5)
C42 C44 1.552(6)
C43 C46 1.539(6)
C43 H43A 0.9900
C43 H43B 0.9900
C44 C48 1.537(6)
C44 H44A 0.9900
C44 H44B 0.9900
C45 C50 1.535(5)
C45 H45A 0.9900
C45 H45B 0.9900
C46 C47 1.517(7)
C46 C51 1.549(6)
C46 H46 1.0000
C47 C48 1.521(7)
C47 H47A 0.9900
C47 H47B 0.9900
C48 C49 1.534(6)
C48 H48 1.0000
C49 C50 1.512(7)
C49 H49A 0.9900
C49 H49B 0.9900
C50 C51 1.518(6)
C50 H50 1.0000
C51 H51A 0.9900
C51 H51B 0.9900
C52 C54 1.535(5)
C52 C55 1.536(6)
C52 C53 1.557(5)
C53 C56 1.534(6)
C53 H53A 0.9900
C53 H53B 0.9900
C54 C58 1.558(6)
C54 H54A 0.9900
C54 H54B 0.9900
C55 C60 1.537(6)
C55 H55A 0.9900
C55 H55B 0.9900
C56 C61 1.522(7)
C56 C57 1.532(7)
C56 H56 1.0000
C57 C58 1.526(7)
C57 H57A 0.9900
C57 H57B 0.9900
C58 C59 1.523(8)
C58 H58 1.0000
C59 C60 1.532(6)
C59 H59A 0.9900
C59 H59B 0.9900
C60 C61 1.525(7)
C60 H60 1.0000
C61 H61A 0.9900
C61 H61B 0.9900
C1S C2S 1.529(15)
C1S H1S1 0.9800
C1S H1S2 0.9800
C1S H1S3 0.9800
C2S C3S 1.504(14)
C2S H2S1 0.9900
C2S H2S2 0.9900
C3S C4S 1.533(15)
C3S H3S1 0.9900
C3S H3S2 0.9900
C4S C5S 1.580(17)
C4S H4S1 0.9900
C4S H4S2 0.9900
C5S H5S1 0.9800
C5S H5S2 0.9800
C5S H5S3 0.9800
C1T C2T 1.56(2)
C1T H1T1 0.9800
C1T H1T2 0.9800
C1T H1T3 0.9800
C2T C3T 1.52(2)
C2T H2T1 0.9900
C2T H2T2 0.9900
C3T C4T 1.51(2)
C3T H3T1 0.9900
C3T H3T2 0.9900
C4T C5T 1.56(2)
C4T H4T1 0.9900
C4T H4T2 0.9900
C5T H5T1 0.9800
C5T H5T2 0.9800
C5T H5T3 0.9800
C1U C2U 1.56(2)
C1U H1U1 0.9800
C1U H1U2 0.9800
C1U H1U3 0.9800
C2U C3U 1.54(2)
C2U H2U1 0.9900
C2U H2U2 0.9900
C3U C4U 1.53(2)
C3U H3U1 0.9900
C3U H3U2 0.9900
C4U C5U 1.56(2)
C4U H4U1 0.9900
C4U H4U2 0.9900
C5U H5U1 0.9800
C5U H5U2 0.9800
C5U H5U3 0.9800
